data_4348900
loop_
_publ_author_name
'Bai, Shi-Qiang'
'Jiang, Lu'
'Tan, Ai Lin'
'Yeo, Sing Chen'
'Young, David James'
'Andy Hor, T. S.'

_publ_section_title
;
 Assembly of photoluminescent [CunIn] (n = 4, 6 and 8) clusters by
 clickable hybrid [N,S] ligands
;
_journal_issue 11
_journal_name_full 'Inorganic Chemistry Frontiers'
_journal_page_first 1011
_journal_paper_doi 10.1039/C5QI00030K
_journal_volume 2
_journal_year 2015
_chemical_formula_sum 'C15 H20 Cu3 I3 N4 S'
_chemical_formula_weight 859.73
_space_group_crystal_system triclinic
_space_group_IT_number 2
_space_group_name_Hall '-P 1'
_space_group_name_H-M_alt 'P -1'
_atom_sites_solution_hydrogens geom
_audit_creation_method SHELXL-2014
_audit_update_record
;
2014-12-12 deposited with the CCDC.
2015-09-06 downloaded from the CCDC.
;
_cell_angle_alpha 84.748(5)
_cell_angle_beta 80.363(6)
_cell_angle_gamma 65.779(5)
_cell_formula_units_Z 2
_cell_length_a 8.712(2)
_cell_length_b 9.519(2)
_cell_length_c 14.794(4)
_cell_measurement_reflns_used 9772
_cell_measurement_temperature 100(2)
_cell_measurement_theta_max 30.59
_cell_measurement_theta_min 2.71
_cell_volume 1102.7(5)
_computing_cell_refinement 'Bruker DUO'
_computing_data_collection 'Bruker DUO'
_computing_data_reduction 'Bruker SAINT'
_computing_molecular_graphics 'Bruker SHELXTL'
_computing_publication_material 'Bruker SHELXTL'
_computing_structure_refinement 'Bruker SHELXTL'
_computing_structure_solution 'Bruker SHELXTL'
_diffrn_ambient_temperature 100(2)
_diffrn_measured_fraction_theta_full 0.989
_diffrn_measured_fraction_theta_max 0.979
_diffrn_measurement_device_type 'APEX DUO'
_diffrn_measurement_method 'phi and omega scans'
_diffrn_radiation_type MoK\a
_diffrn_radiation_wavelength 0.71073
_diffrn_reflns_av_R_equivalents 0.0438
_diffrn_reflns_av_unetI/netI 0.0324
_diffrn_reflns_Laue_measured_fraction_full 0.989
_diffrn_reflns_Laue_measured_fraction_max 0.979
_diffrn_reflns_limit_h_max 12
_diffrn_reflns_limit_h_min -12
_diffrn_reflns_limit_k_max 13
_diffrn_reflns_limit_k_min -13
_diffrn_reflns_limit_l_max 21
_diffrn_reflns_limit_l_min -21
_diffrn_reflns_number 38504
_diffrn_reflns_point_group_measured_fraction_full 0.989
_diffrn_reflns_point_group_measured_fraction_max 0.979
_diffrn_reflns_theta_full 25.242
_diffrn_reflns_theta_max 30.703
_diffrn_reflns_theta_min 1.397
_diffrn_source 'sealed tube'
_exptl_absorpt_coefficient_mu 7.168
_exptl_absorpt_correction_T_max 0.7461
_exptl_absorpt_correction_T_min 0.4595
_exptl_absorpt_correction_type multi-scan
_exptl_absorpt_process_details 'SADABS, (Sheldrick 2008)'
_exptl_crystal_colour yellow
_exptl_crystal_density_diffrn 2.589
_exptl_crystal_density_method 'not measured'
_exptl_crystal_description plate
_exptl_crystal_F_000 800
_exptl_crystal_size_max 0.500
_exptl_crystal_size_mid 0.250
_exptl_crystal_size_min 0.030
_refine_diff_density_max 1.935
_refine_diff_density_min -1.432
_refine_diff_density_rms 0.282
_refine_ls_extinction_method none
_refine_ls_goodness_of_fit_ref 1.196
_refine_ls_hydrogen_treatment constr
_refine_ls_matrix_type full
_refine_ls_number_parameters 235
_refine_ls_number_reflns 6701
_refine_ls_number_restraints 0
_refine_ls_restrained_S_all 1.196
_refine_ls_R_factor_all 0.0503
_refine_ls_R_factor_gt 0.0452
_refine_ls_shift/su_max 0.001
_refine_ls_shift/su_mean 0.000
_refine_ls_structure_factor_coef Fsqd
_refine_ls_weighting_details 'w=1/[\s^2^(Fo^2^)+(0.0034P)^2^+24.5392P] where P=(Fo^2^+2Fc^2^)/3'
_refine_ls_weighting_scheme calc
_refine_ls_wR_factor_gt 0.1158
_refine_ls_wR_factor_ref 0.1181
_reflns_Friedel_coverage 0.000
_reflns_number_gt 6060
_reflns_number_total 6701
_reflns_threshold_expression 'I > 2\s(I)'
_cod_data_source_file c5qi00030k1.cif
_cod_data_source_block last
_cod_original_cell_volume 1102.8(5)
_cod_database_code 4348900
_shelx_space_group_comment
;
The symmetry employed for this shelxl refinement is uniquely defined
by the following loop, which should always be used as a source of
symmetry information in preference to the above space-group names.
They are only intended as comments.
;
_shelx_estimated_absorpt_t_min 0.124
_shelx_estimated_absorpt_t_max 0.814
_shelxl_version_number 2014-3

loop_
_space_group_symop_operation_xyz
'x, y, z'
'-x, -y, -z'

loop_
_atom_site_label
_atom_site_type_symbol
_atom_site_fract_x
_atom_site_fract_y
_atom_site_fract_z
_atom_site_U_iso_or_equiv
_atom_site_adp_type
_atom_site_occupancy
_atom_site_site_symmetry_order
_atom_site_calc_flag
_atom_site_refinement_flags_posn
_atom_site_refinement_flags_adp
Cu1 Cu 0.66154(12) 0.84076(10) 0.70845(6) 0.01939(18) Uani 1 1 d . .
Cu2 Cu 0.75396(12) 0.53817(10) 0.71717(7) 0.01848(18) Uani 1 1 d . .
Cu3 Cu 0.95253(13) 0.62734(10) 0.54590(6) 0.01977(18) Uani 1 1 d . .
I1 I 0.44648(7) 0.73279(6) 0.78364(4) 0.02720(13) Uani 1 1 d . .
I2 I 0.98667(6) 0.65774(5) 0.71991(3) 0.01672(10) Uani 1 1 d . .
I3 I 0.73959(6) 0.48920(5) 0.54337(3) 0.01656(10) Uani 1 1 d . .
N1 N 0.5806(8) 1.0558(7) 0.7631(4) 0.0176(11) Uani 1 1 d . .
N2 N 0.6338(8) 1.0790(7) 0.5581(4) 0.0157(11) Uani 1 1 d . .
N3 N 0.6910(8) 0.9267(7) 0.5777(4) 0.0169(11) Uani 1 1 d . .
N4 N 0.8154(8) 0.8552(7) 0.5129(4) 0.0159(11) Uani 1 1 d . .
S1 S 1.1255(2) 0.71296(19) 0.22354(11) 0.0141(3) Uani 1 1 d . .
C1 C 0.5849(10) 1.0617(9) 0.8532(5) 0.0213(14) Uani 1 1 d . .
H1A H 0.6341 0.9678 0.8865 0.026 Uiso 1 1 calc R U
C2 C 0.5207(10) 1.1987(9) 0.8993(5) 0.0215(14) Uani 1 1 d . .
H2A H 0.5243 1.1988 0.9631 0.026 Uiso 1 1 calc R U
C3 C 0.4510(11) 1.3360(9) 0.8502(6) 0.0244(15) Uani 1 1 d . .
H3A H 0.4069 1.4318 0.8801 0.029 Uiso 1 1 calc R U
C4 C 0.4464(10) 1.3325(8) 0.7580(6) 0.0209(14) Uani 1 1 d . .
H4A H 0.3988 1.4254 0.7235 0.025 Uiso 1 1 calc R U
C5 C 0.5122(8) 1.1911(7) 0.7162(5) 0.0143(12) Uani 1 1 d . .
C6 C 0.4888(10) 1.1855(9) 0.6178(5) 0.0213(14) Uani 1 1 d . .
H6A H 0.3908 1.1580 0.6181 0.026 Uiso 1 1 calc R U
H6B H 0.4584 1.2906 0.5903 0.026 Uiso 1 1 calc R U
C7 C 0.7201(9) 1.1050(7) 0.4779(5) 0.0163(12) Uani 1 1 d . .
H7A H 0.7033 1.2016 0.4478 0.020 Uiso 1 1 calc R U
C8 C 0.8376(8) 0.9617(7) 0.4493(4) 0.0116(11) Uani 1 1 d . .
C9 C 0.9713(9) 0.9141(8) 0.3666(5) 0.0157(12) Uani 1 1 d . .
H9A H 1.0845 0.8581 0.3865 0.019 Uiso 1 1 calc R U
H9B H 0.9718 1.0068 0.3306 0.019 Uiso 1 1 calc R U
C10 C 0.9374(9) 0.8100(8) 0.3062(5) 0.0159(12) Uani 1 1 d . .
H10A H 0.8403 0.8729 0.2733 0.019 Uiso 1 1 calc R U
H10B H 0.9071 0.7323 0.3453 0.019 Uiso 1 1 calc R U
C11 C 1.0297(9) 0.6947(8) 0.1284(5) 0.0153(12) Uani 1 1 d . .
H11A H 0.9498 0.6438 0.1508 0.018 Uiso 1 1 calc R U
C12 C 0.9341(11) 0.8476(9) 0.0791(6) 0.0249(15) Uani 1 1 d . .
H12A H 0.9991 0.9133 0.0691 0.030 Uiso 1 1 calc R U
H12B H 0.8200 0.9055 0.1133 0.030 Uiso 1 1 calc R U
C13 C 0.9222(11) 0.7890(10) -0.0120(6) 0.0272(16) Uani 1 1 d . .
H13A H 0.9085 0.8697 -0.0609 0.033 Uiso 1 1 calc R U
H13B H 0.8240 0.7598 -0.0051 0.033 Uiso 1 1 calc R U
C14 C 1.0907(10) 0.6470(10) -0.0357(5) 0.0229(15) Uani 1 1 d . .
H14A H 1.0690 0.5633 -0.0586 0.028 Uiso 1 1 calc R U
H14B H 1.1689 0.6745 -0.0832 0.028 Uiso 1 1 calc R U
C15 C 1.1664(10) 0.5968(9) 0.0538(5) 0.0226(14) Uani 1 1 d . .
H15A H 1.2713 0.6152 0.0498 0.027 Uiso 1 1 calc R U
H15B H 1.1945 0.4859 0.0670 0.027 Uiso 1 1 calc R U

loop_
_atom_site_aniso_label
_atom_site_aniso_U_11
_atom_site_aniso_U_22
_atom_site_aniso_U_33
_atom_site_aniso_U_23
_atom_site_aniso_U_13
_atom_site_aniso_U_12
Cu1 0.0246(5) 0.0119(4) 0.0203(4) 0.0008(3) 0.0024(4) -0.0084(3)
Cu2 0.0190(4) 0.0128(4) 0.0215(4) 0.0011(3) -0.0039(3) -0.0042(3)
Cu3 0.0270(5) 0.0115(4) 0.0196(4) 0.0002(3) -0.0043(4) -0.0063(3)
I1 0.0205(2) 0.0143(2) 0.0416(3) -0.00159(19) 0.0107(2) -0.00736(18)
I2 0.0200(2) 0.01730(19) 0.0155(2) 0.00202(15) -0.00515(16) -0.00964(16)
I3 0.0190(2) 0.01398(18) 0.0174(2) 0.00323(15) -0.00701(16) -0.00649(16)
N1 0.015(3) 0.014(2) 0.021(3) 0.002(2) -0.002(2) -0.004(2)
N2 0.014(3) 0.014(2) 0.018(3) 0.002(2) -0.002(2) -0.004(2)
N3 0.024(3) 0.014(2) 0.015(3) -0.001(2) 0.000(2) -0.009(2)
N4 0.021(3) 0.017(3) 0.011(2) -0.002(2) 0.001(2) -0.010(2)
S1 0.0146(7) 0.0143(7) 0.0135(7) 0.0008(5) -0.0014(6) -0.0063(6)
C1 0.020(3) 0.018(3) 0.022(4) 0.001(3) -0.001(3) -0.005(3)
C2 0.024(4) 0.024(3) 0.017(3) -0.005(3) 0.006(3) -0.012(3)
C3 0.029(4) 0.016(3) 0.028(4) -0.006(3) 0.002(3) -0.010(3)
C4 0.018(3) 0.008(3) 0.033(4) 0.001(3) 0.002(3) -0.004(2)
C5 0.012(3) 0.009(3) 0.019(3) -0.001(2) -0.001(2) -0.002(2)
C6 0.018(3) 0.020(3) 0.019(3) 0.001(3) -0.006(3) -0.001(3)
C7 0.021(3) 0.008(3) 0.016(3) 0.002(2) -0.004(3) -0.003(2)
C8 0.012(3) 0.010(2) 0.013(3) 0.000(2) -0.006(2) -0.004(2)
C9 0.018(3) 0.015(3) 0.015(3) -0.002(2) 0.000(2) -0.009(2)
C10 0.018(3) 0.015(3) 0.015(3) -0.002(2) -0.003(2) -0.006(2)
C11 0.020(3) 0.015(3) 0.014(3) 0.001(2) -0.002(2) -0.010(2)
C12 0.027(4) 0.017(3) 0.027(4) 0.006(3) -0.009(3) -0.004(3)
C13 0.027(4) 0.035(4) 0.018(4) 0.005(3) -0.008(3) -0.011(3)
C14 0.024(4) 0.033(4) 0.016(3) -0.002(3) 0.000(3) -0.015(3)
C15 0.023(4) 0.028(4) 0.017(3) -0.005(3) -0.002(3) -0.010(3)

loop_
_atom_type_symbol
_atom_type_description
_atom_type_scat_dispersion_real
_atom_type_scat_dispersion_imag
_atom_type_scat_source
C C 0.0033 0.0016 'International Tables Vol C Tables 4.2.6.8 and 6.1.1.4'
H H 0.0000 0.0000 'International Tables Vol C Tables 4.2.6.8 and 6.1.1.4'
N N 0.0061 0.0033 'International Tables Vol C Tables 4.2.6.8 and 6.1.1.4'
S S 0.1246 0.1234 'International Tables Vol C Tables 4.2.6.8 and 6.1.1.4'
Cu Cu 0.3201 1.2651 'International Tables Vol C Tables 4.2.6.8 and 6.1.1.4'
I I -0.4742 1.8119 'International Tables Vol C Tables 4.2.6.8 and 6.1.1.4'

loop_
_geom_angle_atom_site_label_1
_geom_angle_atom_site_label_2
_geom_angle_atom_site_label_3
_geom_angle
_geom_angle_site_symmetry_1
_geom_angle_site_symmetry_3
N3 Cu1 N1 91.8(2) . .
N3 Cu1 I1 129.16(18) . .
N1 Cu1 I1 105.56(18) . .
N3 Cu1 Cu2 113.55(17) . .
N1 Cu1 Cu2 154.55(18) . .
I1 Cu1 Cu2 60.97(3) . .
N3 Cu1 I2 98.91(19) . .
N1 Cu1 I2 114.36(17) . .
I1 Cu1 I2 115.26(4) . .
Cu2 Cu1 I2 61.17(3) . .
S1 Cu2 I1 121.76(6) 2_766 .
S1 Cu2 Cu1 156.96(6) 2_766 .
I1 Cu2 Cu1 57.54(3) . .
S1 Cu2 I3 101.92(5) 2_766 .
I1 Cu2 I3 106.27(4) . .
Cu1 Cu2 I3 99.92(4) . .
S1 Cu2 I2 105.28(5) 2_766 .
I1 Cu2 I2 111.07(4) . .
Cu1 Cu2 I2 59.83(3) . .
I3 Cu2 I2 109.91(4) . .
N4 Cu3 I3 114.19(17) . 2_766
N4 Cu3 Cu3 131.62(17) . 2_766
I3 Cu3 Cu3 61.46(4) 2_766 2_766
N4 Cu3 I3 104.82(17) . .
I3 Cu3 I3 120.11(4) 2_766 .
Cu3 Cu3 I3 58.65(4) 2_766 .
N4 Cu3 I2 99.34(16) . .
I3 Cu3 I2 106.06(4) 2_766 .
Cu3 Cu3 I2 128.84(5) 2_766 .
I3 Cu3 I2 110.40(4) . .
Cu1 I1 Cu2 61.49(4) . .
Cu1 I2 Cu3 76.17(3) . .
Cu1 I2 Cu2 59.00(3) . .
Cu3 I2 Cu2 69.46(3) . .
Cu3 I3 Cu3 59.89(4) 2_766 .
Cu3 I3 Cu2 109.25(3) 2_766 .
Cu3 I3 Cu2 69.94(3) . .
C1 N1 C5 117.8(6) . .
C1 N1 Cu1 117.5(5) . .
C5 N1 Cu1 124.5(5) . .
N3 N2 C7 110.0(6) . .
N3 N2 C6 119.2(6) . .
C7 N2 C6 130.6(6) . .
N4 N3 N2 108.0(5) . .
N4 N3 Cu1 124.5(5) . .
N2 N3 Cu1 122.4(5) . .
N3 N4 C8 109.0(6) . .
N3 N4 Cu3 113.1(4) . .
C8 N4 Cu3 136.4(5) . .
C11 S1 C10 101.1(3) . .
C11 S1 Cu2 104.1(2) . 2_766
C10 S1 Cu2 104.5(2) . 2_766
N1 C1 C2 122.9(7) . .
N1 C1 H1A 118.6 . .
C2 C1 H1A 118.6 . .
C1 C2 C3 118.5(7) . .
C1 C2 H2A 120.8 . .
C3 C2 H2A 120.8 . .
C4 C3 C2 119.5(7) . .
C4 C3 H3A 120.2 . .
C2 C3 H3A 120.2 . .
C3 C4 C5 119.0(7) . .
C3 C4 H4A 120.5 . .
C5 C4 H4A 120.5 . .
N1 C5 C4 122.3(7) . .
N1 C5 C6 118.2(6) . .
C4 C5 C6 119.0(6) . .
N2 C6 C5 116.9(6) . .
N2 C6 H6A 108.1 . .
C5 C6 H6A 108.1 . .
N2 C6 H6B 108.1 . .
C5 C6 H6B 108.1 . .
H6A C6 H6B 107.3 . .
N2 C7 C8 105.5(6) . .
N2 C7 H7A 127.2 . .
C8 C7 H7A 127.2 . .
N4 C8 C7 107.4(6) . .
N4 C8 C9 121.3(6) . .
C7 C8 C9 131.3(6) . .
C8 C9 C10 110.7(5) . .
C8 C9 H9A 109.5 . .
C10 C9 H9A 109.5 . .
C8 C9 H9B 109.5 . .
C10 C9 H9B 109.5 . .
H9A C9 H9B 108.1 . .
C9 C10 S1 110.3(5) . .
C9 C10 H10A 109.6 . .
S1 C10 H10A 109.6 . .
C9 C10 H10B 109.6 . .
S1 C10 H10B 109.6 . .
H10A C10 H10B 108.1 . .
C15 C11 C12 104.5(6) . .
C15 C11 S1 110.5(5) . .
C12 C11 S1 114.6(5) . .
C15 C11 H11A 109.0 . .
C12 C11 H11A 109.0 . .
S1 C11 H11A 109.0 . .
C11 C12 C13 100.9(6) . .
C11 C12 H12A 111.6 . .
C13 C12 H12A 111.6 . .
C11 C12 H12B 111.6 . .
C13 C12 H12B 111.6 . .
H12A C12 H12B 109.4 . .
C12 C13 C14 106.0(6) . .
C12 C13 H13A 110.5 . .
C14 C13 H13A 110.5 . .
C12 C13 H13B 110.5 . .
C14 C13 H13B 110.5 . .
H13A C13 H13B 108.7 . .
C15 C14 C13 105.6(6) . .
C15 C14 H14A 110.6 . .
C13 C14 H14A 110.6 . .
C15 C14 H14B 110.6 . .
C13 C14 H14B 110.6 . .
H14A C14 H14B 108.7 . .
C14 C15 C11 105.9(6) . .
C14 C15 H15A 110.6 . .
C11 C15 H15A 110.6 . .
C14 C15 H15B 110.6 . .
C11 C15 H15B 110.6 . .
H15A C15 H15B 108.7 . .

loop_
_geom_bond_atom_site_label_1
_geom_bond_atom_site_label_2
_geom_bond_distance
_geom_bond_site_symmetry_2
Cu1 N3 2.048(6) .
Cu1 N1 2.066(6) .
Cu1 I1 2.5451(11) .
Cu1 Cu2 2.6504(14) .
Cu1 I2 2.6731(12) .
Cu2 S1 2.3350(19) 2_766
Cu2 I1 2.6372(12) .
Cu2 I3 2.6869(12) .
Cu2 I2 2.7088(11) .
Cu3 N4 2.060(6) .
Cu3 I3 2.6096(13) 2_766
Cu3 Cu3 2.6433(19) 2_766
Cu3 I3 2.6845(11) .
Cu3 I2 2.6950(12) .
I3 Cu3 2.6096(13) 2_766
N1 C1 1.346(10) .
N1 C5 1.356(8) .
N2 N3 1.346(8) .
N2 C7 1.353(9) .
N2 C6 1.465(10) .
N3 N4 1.312(9) .
N4 C8 1.370(8) .
S1 C11 1.806(7) .
S1 C10 1.825(7) .
S1 Cu2 2.3349(19) 2_766
C1 C2 1.384(10) .
C1 H1A 0.9500 .
C2 C3 1.389(11) .
C2 H2A 0.9500 .
C3 C4 1.375(12) .
C3 H3A 0.9500 .
C4 C5 1.387(9) .
C4 H4A 0.9500 .
C5 C6 1.512(10) .
C6 H6A 0.9900 .
C6 H6B 0.9900 .
C7 C8 1.380(9) .
C7 H7A 0.9500 .
C8 C9 1.499(10) .
C9 C10 1.535(9) .
C9 H9A 0.9900 .
C9 H9B 0.9900 .
C10 H10A 0.9900 .
C10 H10B 0.9900 .
C11 C15 1.531(11) .
C11 C12 1.536(10) .
C11 H11A 1.0000 .
C12 C13 1.539(12) .
C12 H12A 0.9900 .
C12 H12B 0.9900 .
C13 C14 1.546(12) .
C13 H13A 0.9900 .
C13 H13B 0.9900 .
C14 C15 1.527(11) .
C14 H14A 0.9900 .
C14 H14B 0.9900 .
C15 H15A 0.9900 .
C15 H15B 0.9900 .

loop_
_geom_torsion_atom_site_label_1
_geom_torsion_atom_site_label_2
_geom_torsion_atom_site_label_3
_geom_torsion_atom_site_label_4
_geom_torsion
_geom_torsion_site_symmetry_1
C7 N2 N3 N4 1.8(8) .
C6 N2 N3 N4 177.3(6) .
C7 N2 N3 Cu1 157.5(5) .
C6 N2 N3 Cu1 -26.9(8) .
N2 N3 N4 C8 -1.2(7) .
Cu1 N3 N4 C8 -156.3(4) .
N2 N3 N4 Cu3 167.3(4) .
Cu1 N3 N4 Cu3 12.2(7) .
C5 N1 C1 C2 1.0(11) .
Cu1 N1 C1 C2 -174.4(6) .
N1 C1 C2 C3 -0.9(12) .
C1 C2 C3 C4 0.5(12) .
C2 C3 C4 C5 -0.2(12) .
C1 N1 C5 C4 -0.7(10) .
Cu1 N1 C5 C4 174.3(5) .
C1 N1 C5 C6 -173.3(7) .
Cu1 N1 C5 C6 1.7(9) .
C3 C4 C5 N1 0.3(11) .
C3 C4 C5 C6 172.9(7) .
N3 N2 C6 C5 62.7(9) .
C7 N2 C6 C5 -122.8(8) .
N1 C5 C6 N2 -47.6(9) .
C4 C5 C6 N2 139.5(7) .
N3 N2 C7 C8 -1.5(7) .
C6 N2 C7 C8 -176.5(6) .
N3 N4 C8 C7 0.3(7) .
Cu3 N4 C8 C7 -164.4(5) .
N3 N4 C8 C9 -179.9(6) .
Cu3 N4 C8 C9 15.5(10) .
N2 C7 C8 N4 0.8(7) .
N2 C7 C8 C9 -179.1(6) .
N4 C8 C9 C10 62.1(8) .
C7 C8 C9 C10 -118.1(7) .
C8 C9 C10 S1 -165.3(4) .
C11 S1 C10 C9 -148.9(5) .
Cu2 S1 C10 C9 103.1(4) 2_766
C10 S1 C11 C15 -172.9(5) .
Cu2 S1 C11 C15 -64.6(5) 2_766
C10 S1 C11 C12 69.4(6) .
Cu2 S1 C11 C12 177.7(5) 2_766
C15 C11 C12 C13 41.2(7) .
S1 C11 C12 C13 162.3(5) .
C11 C12 C13 C14 -36.4(8) .
C12 C13 C14 C15 18.0(8) .
C13 C14 C15 C11 7.9(8) .
C12 C11 C15 C14 -31.1(7) .
S1 C11 C15 C14 -154.8(5) .
